data_2106085
loop_
_publ_author_name
'Chabot, B.'
'Parthe, E.'

_publ_section_title
;
 Sc2 Pt with orthorhombic Ni2 Si structure type
;
_journal_name_full 'Acta Crystallographica B (24,1968-38,1982)'
_journal_page_first 1745
_journal_page_last 1746
_journal_volume 35
_journal_year 1979
_chemical_formula_sum 'Pt Sc2'
_space_group_IT_number 62
_symmetry_space_group_name_Hall '-P 2ac 2n'
_symmetry_space_group_name_H-M 'P n m a'
_cell_angle_alpha 90
_cell_angle_beta 90
_cell_angle_gamma 90
_cell_formula_units_Z 4
_cell_length_a 6.592
_cell_length_b 4.491
_cell_length_c 8.206
_cell_volume 242.936
_citation_journal_id_ASTM ACBCAR
_cod_data_source_file Chabot_ACBCAR_1979_1835.cif
_cod_data_source_block Pt1Sc2
_cod_original_formula_sum 'Pt1 Sc2'
_cod_database_code 2106085

loop_
_symmetry_equiv_pos_as_xyz
x,y,z
-x+1/2,-y,z+1/2
x+1/2,-y+1/2,-z+1/2
-x,y+1/2,-z
-x,-y,-z
x-1/2,y,-z-1/2
-x-1/2,y-1/2,z-1/2
x,-y-1/2,z

loop_
_atom_site_label
_atom_site_type_symbol
_atom_site_fract_x
_atom_site_fract_y
_atom_site_fract_z
_atom_site_occupancy
_atom_site_U_iso_or_equiv
Sc2 Sc 0.983 0.25 0.675 1 0.0
Sc1 Sc 0.852 0.25 0.074 1 0.0
Pt1 Pt 0.257 0.25 0.103 1 0.0
